data_7050189
loop_
_publ_author_name
'Graham, Duncan'
'Kennedy, Alan R.'
'McHugh, Callum J.'
'Smith, W. Ewen'
'David, William I. F.'
'Shankland, Kenneth'
'Shankland, Norman'

_publ_section_title
;
 The crystal structures of three primary products from the selective
 reduction of 2,4,6-trinitrotoluene
;
_journal_issue 1
_journal_name_full 'New Journal of Chemistry'
_journal_page_first 161
_journal_paper_doi 10.1039/b309792g
_journal_volume 28
_journal_year 2004
_chemical_formula_sum 'C7 H7 N3 O4'
_chemical_formula_weight 197.16
_chemical_name_systematic
;
?
;
_space_group_IT_number 14
_symmetry_cell_setting monoclinic
_symmetry_space_group_name_Hall '-P 2yab'
_symmetry_space_group_name_H-M 'P 1 21/a 1'
_atom_sites_solution_hydrogens geom
_atom_sites_solution_primary direct
_atom_sites_solution_secondary difmap
_audit_creation_method SHELXL-97
_cell_angle_alpha 90.00
_cell_angle_beta 91.160(4)
_cell_angle_gamma 90.00
_cell_formula_units_Z 4
_cell_length_a 6.7072(5)
_cell_length_b 16.0387(11)
_cell_length_c 8.1083(5)
_cell_measurement_reflns_used 3071
_cell_measurement_temperature 295(2)
_cell_measurement_theta_max 25.03
_cell_measurement_theta_min 1.00
_cell_volume 872.07(10)
_computing_data_collection 'Denzo & Collect'
_computing_structure_refinement 'SHELXL-97 (Sheldrick, 1997)'
_computing_structure_solution 'SHELXS-97 (Sheldrick, 1990)'
_diffrn_ambient_temperature 295(2)
_diffrn_measured_fraction_theta_full 0.949
_diffrn_measured_fraction_theta_max 0.949
_diffrn_measurement_device_type 'Kappa Nonius CCD'
_diffrn_measurement_method 'phi and omega scans'
_diffrn_radiation_monochromator graphite
_diffrn_radiation_source 'fine-focus sealed tube'
_diffrn_radiation_type MoK\a
_diffrn_radiation_wavelength 0.71073
_diffrn_reflns_av_R_equivalents 0.034
_diffrn_reflns_av_sigmaI/netI 0.0465
_diffrn_reflns_limit_h_max 7
_diffrn_reflns_limit_h_min 0
_diffrn_reflns_limit_k_max 19
_diffrn_reflns_limit_k_min 0
_diffrn_reflns_limit_l_max 9
_diffrn_reflns_limit_l_min -9
_diffrn_reflns_number 7058
_diffrn_reflns_theta_full 25.02
_diffrn_reflns_theta_max 25.02
_diffrn_reflns_theta_min 5.03
_diffrn_standards_decay_% 0
_diffrn_standards_number 0
_exptl_absorpt_coefficient_mu 0.126
_exptl_absorpt_correction_type none
_exptl_crystal_colour yellow
_exptl_crystal_density_diffrn 1.502
_exptl_crystal_density_method 'not measured'
_exptl_crystal_description 'oblong plate'
_exptl_crystal_F_000 408
_exptl_crystal_size_max 0.30
_exptl_crystal_size_mid 0.15
_exptl_crystal_size_min 0.05
_refine_diff_density_max 0.236
_refine_diff_density_min -0.172
_refine_diff_density_rms 0.046
_refine_ls_extinction_method none
_refine_ls_goodness_of_fit_ref 1.100
_refine_ls_hydrogen_treatment mixed
_refine_ls_matrix_type full
_refine_ls_number_parameters 143
_refine_ls_number_reflns 1515
_refine_ls_number_restraints 0
_refine_ls_restrained_S_all 1.100
_refine_ls_R_factor_all 0.0859
_refine_ls_R_factor_gt 0.0645
_refine_ls_shift/su_max 0.000
_refine_ls_shift/su_mean 0.000
_refine_ls_structure_factor_coef Fsqd
_refine_ls_weighting_details 'w=1/[\s^2^(Fo^2^)+(0.0824P)^2^+0.3782P] where P=(Fo^2^+2Fc^2^)/3'
_refine_ls_weighting_scheme calc
_refine_ls_wR_factor_gt 0.1689
_refine_ls_wR_factor_ref 0.1835
_reflns_number_gt 1111
_reflns_number_total 1515
_reflns_threshold_expression >2sigma(I)
_cod_data_source_file b309792g.txt
_cod_data_source_block rtnt
_cod_depositor_comments
;
The following automatic conversions were performed:

'_refine_ls_weighting_scheme' value 'calc
w=1/[\s^2^(Fo^2^)+(0.0824P)^2^+0.3782P] where P=(Fo^2^+2Fc^2^)/3' was
changed to 'calc'. New tag '_refine_ls_weighting_details' was
created. The value of the new tag was set to
'w=1/[\s^2^(Fo^2^)+(0.0824P)^2^+0.3782P] where P=(Fo^2^+2Fc^2^)/3'.

Automatic conversion script
Id: cif_fix_values 3143 2015-03-26 13:38:13Z robertas 
;
_cod_original_sg_symbol_H-M P21/a
_cod_database_code 7050189

loop_
_symmetry_equiv_pos_as_xyz
'x, y, z'
'-x+1/2, y+1/2, -z'
'-x, -y, -z'
'x-1/2, -y-1/2, z'

loop_
_atom_site_label
_atom_site_type_symbol
_atom_site_fract_x
_atom_site_fract_y
_atom_site_fract_z
_atom_site_U_iso_or_equiv
_atom_site_adp_type
_atom_site_occupancy
_atom_site_calc_flag
_atom_site_refinement_flags
_atom_site_disorder_assembly
_atom_site_disorder_group
O1 O 0.7523(4) 0.37595(14) 1.0140(3) 0.0787(8) Uani 1 d . . .
O2 O 0.7461(4) 0.41961(12) 0.7626(3) 0.0758(7) Uani 1 d . . .
O3 O 0.5907(6) 0.1985(3) 0.3353(4) 0.1188(18) Uani 0.798(8) d P . .
O4 O 0.8480(6) 0.1215(2) 0.3539(4) 0.0983(16) Uani 0.798(8) d P . .
O5 O 0.634(2) 0.1208(10) 0.3553(17) 0.083(5) Uiso 0.202(8) d P . .
O6 O 0.896(2) 0.1974(12) 0.337(2) 0.104(6) Uiso 0.202(8) d P . .
N1 N 0.7578(5) 0.06932(16) 0.9849(3) 0.0736(9) Uani 1 d . . .
H1A H 0.767(5) 0.084(3) 1.092(5) 0.088 Uiso 1 d . . .
H1B H 0.753(5) 0.018(3) 0.944(5) 0.088 Uiso 1 d . . .
N2 N 0.7481(4) 0.36388(13) 0.8652(3) 0.0561(7) Uani 1 d . . .
N3 N 0.7317(5) 0.16452(19) 0.4147(3) 0.0716(8) Uani 1 d . . .
C1 C 0.7452(4) 0.11231(15) 0.7007(3) 0.0484(7) Uani 1 d . . .
C2 C 0.7526(4) 0.13114(15) 0.8713(3) 0.0488(7) Uani 1 d . . .
C3 C 0.7539(4) 0.21434(15) 0.9220(3) 0.0486(7) Uani 1 d . . .
H3 H 0.7598 0.2273 1.0338 0.058 Uiso 1 calc R . .
C4 C 0.7466(4) 0.27690(15) 0.8068(3) 0.0470(7) Uani 1 d . . .
C5 C 0.7361(4) 0.26256(16) 0.6408(3) 0.0527(7) Uani 1 d . . .
H5 H 0.7288 0.3057 0.5643 0.063 Uiso 1 calc R . .
C6 C 0.7370(4) 0.17935(17) 0.5939(3) 0.0505(7) Uani 1 d . . .
C7 C 0.7407(6) 0.02202(17) 0.6494(4) 0.0686(9) Uani 1 d . . .
H7A H 0.7247 0.0184 0.5317 0.103 Uiso 1 calc R . .
H7B H 0.6311 -0.0055 0.7009 0.103 Uiso 1 calc R . .
H7C H 0.8634 -0.0044 0.6830 0.103 Uiso 1 calc R . .

loop_
_atom_site_aniso_label
_atom_site_aniso_U_11
_atom_site_aniso_U_22
_atom_site_aniso_U_33
_atom_site_aniso_U_23
_atom_site_aniso_U_13
_atom_site_aniso_U_12
O1 0.131(2) 0.0441(11) 0.0611(15) -0.0138(10) -0.0005(13) 0.0022(11)
O2 0.1133(18) 0.0354(10) 0.0789(15) 0.0070(10) 0.0041(13) 0.0003(11)
O3 0.127(3) 0.175(5) 0.0533(19) -0.005(2) -0.0210(19) 0.045(3)
O4 0.146(4) 0.099(3) 0.0500(17) -0.0150(17) 0.0177(18) 0.042(2)
N1 0.136(3) 0.0362(13) 0.0482(15) 0.0041(11) -0.0002(15) 0.0013(14)
N2 0.0735(16) 0.0331(12) 0.0617(16) -0.0033(11) 0.0025(11) 0.0004(10)
N3 0.105(2) 0.0654(17) 0.0447(15) -0.0012(13) 0.0013(15) -0.0040(18)
C1 0.0624(16) 0.0373(13) 0.0455(15) -0.0057(11) 0.0015(12) 0.0028(11)
C2 0.0652(16) 0.0372(13) 0.0440(14) 0.0010(11) 0.0015(11) -0.0002(12)
C3 0.0663(17) 0.0392(14) 0.0404(13) -0.0019(11) 0.0019(11) 0.0027(11)
C4 0.0590(16) 0.0338(13) 0.0483(14) -0.0030(11) 0.0025(11) 0.0008(11)
C5 0.0693(18) 0.0418(14) 0.0471(15) 0.0050(12) 0.0015(12) -0.0002(12)
C6 0.0670(17) 0.0482(15) 0.0363(14) -0.0041(11) 0.0006(11) -0.0003(12)
C7 0.105(2) 0.0401(15) 0.0601(18) -0.0115(13) -0.0002(16) 0.0011(15)

loop_
_atom_type_symbol
_atom_type_description
_atom_type_scat_dispersion_real
_atom_type_scat_dispersion_imag
_atom_type_scat_source
O O 0.0106 0.0060 'International Tables Vol C Tables 4.2.6.8 and 6.1.1.4'
N N 0.0061 0.0033 'International Tables Vol C Tables 4.2.6.8 and 6.1.1.4'
C C 0.0033 0.0016 'International Tables Vol C Tables 4.2.6.8 and 6.1.1.4'
H H 0.0000 0.0000 'International Tables Vol C Tables 4.2.6.8 and 6.1.1.4'

loop_
_geom_angle_atom_site_label_1
_geom_angle_atom_site_label_2
_geom_angle_atom_site_label_3
_geom_angle
_geom_angle_site_symmetry_1
_geom_angle_site_symmetry_3
_geom_angle_publ_flag
N3 O3 O5 49.6(7) . . ?
N3 O4 O6 69.4(7) . . ?
N3 O4 O5 47.1(6) . . ?
O6 O4 O5 105.3(10) . . ?
N3 O5 O3 63.7(9) . . ?
N3 O5 O4 52.7(6) . . ?
O3 O5 O4 102.4(10) . . ?
O4 O6 N3 51.6(7) . . ?
C2 N1 H1A 118(3) . . ?
C2 N1 H1B 115(2) . . ?
H1A N1 H1B 127(4) . . ?
O2 N2 O1 123.8(2) . . ?
O2 N2 C4 118.3(2) . . ?
O1 N2 C4 117.9(2) . . ?
O5 N3 O4 80.2(8) . . ?
O5 N3 O3 66.7(8) . . ?
O4 N3 O3 123.1(3) . . ?
O5 N3 O6 122.2(10) . . ?
O4 N3 O6 59.0(7) . . ?
O3 N3 O6 101.5(7) . . ?
O5 N3 C6 123.6(8) . . ?
O4 N3 C6 120.9(3) . . ?
O3 N3 C6 116.0(3) . . ?
O6 N3 C6 112.5(7) . . ?
C6 C1 C2 116.5(2) . . ?
C6 C1 C7 125.1(2) . . ?
C2 C1 C7 118.3(2) . . ?
N1 C2 C3 120.0(2) . . ?
N1 C2 C1 120.6(2) . . ?
C3 C2 C1 119.4(2) . . ?
C4 C3 C2 119.9(2) . . ?
C4 C3 H3 120.0 . . ?
C2 C3 H3 120.0 . . ?
C5 C4 C3 123.3(2) . . ?
C5 C4 N2 118.4(2) . . ?
C3 C4 N2 118.3(2) . . ?
C4 C5 C6 115.6(2) . . ?
C4 C5 H5 122.2 . . ?
C6 C5 H5 122.2 . . ?
C1 C6 C5 125.3(2) . . ?
C1 C6 N3 119.5(2) . . ?
C5 C6 N3 115.2(2) . . ?
C1 C7 H7A 109.5 . . ?
C1 C7 H7B 109.5 . . ?
H7A C7 H7B 109.5 . . ?
C1 C7 H7C 109.5 . . ?
H7A C7 H7C 109.5 . . ?
H7B C7 H7C 109.5 . . ?

loop_
_geom_bond_atom_site_label_1
_geom_bond_atom_site_label_2
_geom_bond_distance
_geom_bond_site_symmetry_2
_geom_bond_publ_flag
O1 N2 1.222(3) . ?
O2 N2 1.221(3) . ?
O3 N3 1.258(5) . ?
O3 O5 1.289(15) . ?
O4 N3 1.160(4) . ?
O4 O6 1.267(18) . ?
O4 O5 1.437(14) . ?
O5 N3 1.068(14) . ?
O6 N3 1.384(16) . ?
N1 C2 1.353(4) . ?
N1 H1A 0.90(4) . ?
N1 H1B 0.89(4) . ?
N2 C4 1.473(3) . ?
N3 C6 1.472(4) . ?
C1 C6 1.381(4) . ?
C1 C2 1.416(4) . ?
C1 C7 1.507(4) . ?
C2 C3 1.396(4) . ?
C3 C4 1.371(4) . ?
C3 H3 0.9300 . ?
C4 C5 1.366(4) . ?
C5 C6 1.388(4) . ?
C5 H5 0.9300 . ?
C7 H7A 0.9600 . ?
C7 H7B 0.9600 . ?
C7 H7C 0.9600 . ?

loop_
_geom_torsion_atom_site_label_1
_geom_torsion_atom_site_label_2
_geom_torsion_atom_site_label_3
_geom_torsion_atom_site_label_4
_geom_torsion
_geom_torsion_site_symmetry_1
_geom_torsion_site_symmetry_2
_geom_torsion_site_symmetry_3
_geom_torsion_site_symmetry_4
_geom_torsion_publ_flag
N3 O3 O5 O4 -36.8(5) . . . . ?
O6 O4 O5 N3 -41.2(10) . . . . ?
N3 O4 O5 O3 42.5(6) . . . . ?
O6 O4 O5 O3 1.3(12) . . . . ?
O5 O4 O6 N3 31.0(7) . . . . ?
O3 O5 N3 O4 -132.6(5) . . . . ?
O4 O5 N3 O3 132.6(5) . . . . ?
O3 O5 N3 O6 -89.2(11) . . . . ?
O4 O5 N3 O6 43.4(10) . . . . ?
O3 O5 N3 C6 106.7(7) . . . . ?
O4 O5 N3 C6 -120.7(6) . . . . ?
O6 O4 N3 O5 137.2(11) . . . . ?
O6 O4 N3 O3 83.5(9) . . . . ?
O5 O4 N3 O3 -53.8(8) . . . . ?
O5 O4 N3 O6 -137.2(11) . . . . ?
O6 O4 N3 C6 -99.3(8) . . . . ?
O5 O4 N3 C6 123.5(8) . . . . ?
O5 O3 N3 O4 59.9(9) . . . . ?
O5 O3 N3 O6 120.3(11) . . . . ?
O5 O3 N3 C6 -117.4(9) . . . . ?
O4 O6 N3 O5 -52.2(12) . . . . ?
O4 O6 N3 O3 -121.8(5) . . . . ?
O4 O6 N3 C6 113.5(5) . . . . ?
C6 C1 C2 N1 179.0(3) . . . . ?
C7 C1 C2 N1 0.7(4) . . . . ?
C6 C1 C2 C3 -0.8(4) . . . . ?
C7 C1 C2 C3 -179.1(3) . . . . ?
N1 C2 C3 C4 -179.3(3) . . . . ?
C1 C2 C3 C4 0.5(4) . . . . ?
C2 C3 C4 C5 0.6(4) . . . . ?
C2 C3 C4 N2 180.0(2) . . . . ?
O2 N2 C4 C5 -2.2(4) . . . . ?
O1 N2 C4 C5 178.1(3) . . . . ?
O2 N2 C4 C3 178.4(3) . . . . ?
O1 N2 C4 C3 -1.3(4) . . . . ?
C3 C4 C5 C6 -1.2(4) . . . . ?
N2 C4 C5 C6 179.4(2) . . . . ?
C2 C1 C6 C5 0.1(4) . . . . ?
C7 C1 C6 C5 178.3(3) . . . . ?
C2 C1 C6 N3 179.2(3) . . . . ?
C7 C1 C6 N3 -2.6(5) . . . . ?
C4 C5 C6 C1 0.8(4) . . . . ?
C4 C5 C6 N3 -178.3(3) . . . . ?
O5 N3 C6 C1 48.0(11) . . . . ?
O4 N3 C6 C1 -51.2(5) . . . . ?
O3 N3 C6 C1 126.2(4) . . . . ?
O6 N3 C6 C1 -117.5(8) . . . . ?
O5 N3 C6 C5 -132.9(10) . . . . ?
O4 N3 C6 C5 128.0(4) . . . . ?
O3 N3 C6 C5 -54.6(4) . . . . ?
O6 N3 C6 C5 61.7(8) . . . . ?
